data_2221562
loop_
_publ_author_name
'Kant, Rajni'
Kamni
'Narayana, B.'
'Veena, K.'
'Yathirajan, H. S.'

_publ_section_title
;
 (<i>E</i>)-3-(4-Bromophenyl)-1-(3,4-dichlorophenyl)prop-2-en-1-one
;
_journal_coeditor_code YA2083
_journal_issue 4
_journal_name_full 'Acta Crystallographica Section E'
_journal_page_first o836
_journal_paper_doi 10.1107/S1600536809008162
_journal_volume 65
_journal_year 2009
_chemical_formula_iupac 'C15 H9 Br Cl2 O'
_chemical_formula_moiety 'C15 H9 Br Cl2 O'
_chemical_formula_sum 'C15 H9 Br Cl2 O'
_chemical_formula_weight 356.05
_chemical_name_systematic
;
(E)-3-(4-Bromophenyl)-1-(3,4-dichlorophenyl)prop-2-en-1-one
;
_space_group_IT_number 2
_symmetry_cell_setting triclinic
_symmetry_space_group_name_Hall '-P 1'
_symmetry_space_group_name_H-M 'P -1'
_audit_creation_method 'WinGX routine CIF_UPDATE'
_cell_angle_alpha 81.347(6)
_cell_angle_beta 88.182(6)
_cell_angle_gamma 88.315(6)
_cell_formula_units_Z 2
_cell_length_a 5.9370(5)
_cell_length_b 7.7365(6)
_cell_length_c 14.8254(11)
_cell_measurement_reflns_used 2762
_cell_measurement_temperature 293(2)
_cell_measurement_theta_max 30.3
_cell_measurement_theta_min 3.2
_cell_volume 672.66(9)
_computing_cell_refinement 'CrysAlis Pro (Oxford Diffraction, 2007)'
_computing_data_collection 'CrysAlis Pro (Oxford Diffraction, 2007)'
_computing_data_reduction 'CrysAlis RED (Oxford Diffraction, 2007)'
_computing_molecular_graphics 'ORTEP-3 for Windows (Farrugia, 1997)'
_computing_publication_material 'WinGX (Farrugia, 1999)'
_computing_structure_refinement 'SHELXL97 (Sheldrick, 2008)'
_computing_structure_solution 'SHELXS86 (Sheldrick, 2008)'
_diffrn_measured_fraction_theta_full 0.99
_diffrn_measured_fraction_theta_max 0.99
_diffrn_measurement_device 'Oxford Diffraction Xcalibur diffractometer with CCD camera'
_diffrn_measurement_device_type 'Oxford Diffraction Xcalibur diffractometer'
_diffrn_measurement_method \w-2\q
_diffrn_radiation_monochromator graphite
_diffrn_radiation_source 'fine-focus sealed tube'
_diffrn_radiation_type MoK\a
_diffrn_radiation_wavelength 0.71073
_diffrn_reflns_av_R_equivalents 0.024
_diffrn_reflns_limit_h_max 8
_diffrn_reflns_limit_h_min -8
_diffrn_reflns_limit_k_max 10
_diffrn_reflns_limit_k_min -10
_diffrn_reflns_limit_l_max 20
_diffrn_reflns_limit_l_min -20
_diffrn_reflns_number 7411
_diffrn_reflns_theta_full 30.3
_diffrn_reflns_theta_max 30.3
_diffrn_reflns_theta_min 3.2
_diffrn_standards_decay_% 0
_diffrn_standards_number 0
_exptl_absorpt_coefficient_mu 3.44
_exptl_absorpt_correction_T_max 0.538
_exptl_absorpt_correction_T_min 0.383
_exptl_absorpt_correction_type multi-scan
_exptl_absorpt_process_details '(SADABS; Sheldrick, 2004)'
_exptl_crystal_colour 'pale yellow'
_exptl_crystal_density_diffrn 1.758
_exptl_crystal_density_method 'not measured'
_exptl_crystal_description rectangular
_exptl_crystal_F_000 352
_exptl_crystal_size_max .30
_exptl_crystal_size_mid .24
_exptl_crystal_size_min .18
_refine_diff_density_max 0.61
_refine_diff_density_min -0.50
_refine_ls_extinction_coef 0.0163(13)
_refine_ls_extinction_expression Fc^*^=kFc[1+0.001xFc^2^\l^3^/sin(2\q)]^-1/4^
_refine_ls_extinction_method 'SHELXL97 (Sheldrick, 2008)'
_refine_ls_goodness_of_fit_ref 1.14
_refine_ls_hydrogen_treatment refall
_refine_ls_matrix_type full
_refine_ls_number_parameters 209
_refine_ls_number_reflns 3671
_refine_ls_number_restraints 0
_refine_ls_restrained_S_all 1.14
_refine_ls_R_factor_gt 0.048
_refine_ls_shift/su_max 0.002
_refine_ls_shift/su_mean 0.000
_refine_ls_structure_factor_coef Fsqd
_refine_ls_weighting_details 'calc w=1/[\s^2^(Fo^2^)+(0.0232P)^2^+0.974P] where P=(Fo^2^+2Fc^2^)/3'
_refine_ls_weighting_scheme calc
_refine_ls_wR_factor_ref 0.100
_reflns_number_gt 2762
_reflns_number_total 3671
_reflns_threshold_expression I>2\s(I)
_cod_data_source_file ya2083.cif
_cod_data_source_block I
_cod_database_code 2221562
_cod_database_fobs_code 2221562

loop_
_symmetry_equiv_pos_as_xyz
'x, y, z'
'-x, -y, -z'

loop_
_atom_site_type_symbol
_atom_site_label
_atom_site_fract_x
_atom_site_fract_y
_atom_site_fract_z
_atom_site_U_iso_or_equiv
_atom_site_adp_type
_atom_site_calc_flag
_atom_site_refinement_flags
_atom_site_occupancy
_atom_site_disorder_assembly
_atom_site_disorder_group
H H4 -0.733(6) -0.335(4) 0.696(2) 0.029(9) Uiso d . 1 . .
H H15 -0.435(6) -0.108(4) 0.215(2) 0.032(9) Uiso d . 1 . .
H H14 -0.208(6) 0.023(5) 0.096(2) 0.038(9) Uiso d . 1 . .
H H1 -0.040(6) -0.628(5) 0.737(2) 0.039(9) Uiso d . 1 . .
H H12 0.256(6) 0.100(5) 0.275(2) 0.044(10) Uiso d . 1 . .
H H6 -0.128(6) -0.465(5) 0.599(3) 0.047(11) Uiso d . 1 . .
H H9 -0.520(6) -0.192(5) 0.370(2) 0.041(10) Uiso d . 1 . .
H H11 0.024(6) -0.027(5) 0.393(3) 0.041(10) Uiso d . 1 . .
H H8 -0.193(6) -0.212(5) 0.496(2) 0.045(10) Uiso d . 1 . .
Br Br1 0.22801(7) 0.18580(5) 0.07919(2) 0.04765(14) Uani d . 1 . .
Cl Cl1 -0.73344(15) -0.48572(14) 0.87746(6) 0.0488(2) Uani d . 1 . .
Cl Cl2 -0.26813(16) -0.68518(13) 0.90475(6) 0.0491(2) Uani d . 1 . .
C C12 0.1124(6) 0.0635(5) 0.2638(2) 0.0365(7) Uani d . 1 . .
C C13 0.0417(5) 0.0773(4) 0.1753(2) 0.0339(7) Uani d . 1 . .
C C4 -0.5964(6) -0.3937(4) 0.7036(2) 0.0325(7) Uani d . 1 . .
C C3 -0.5425(5) -0.4813(4) 0.7880(2) 0.0308(6) Uani d . 1 . .
C C10 -0.2309(5) -0.0822(4) 0.3167(2) 0.0314(7) Uani d . 1 . .
C C6 -0.2335(6) -0.4685(5) 0.6444(2) 0.0377(8) Uani d . 1 . .
C C11 -0.0236(6) -0.0170(5) 0.3342(2) 0.0354(7) Uani d . 1 . .
C C5 -0.4425(5) -0.3860(4) 0.6308(2) 0.0321(7) Uani d . 1 . .
C C2 -0.3345(5) -0.5675(4) 0.8006(2) 0.0316(6) Uani d . 1 . .
C C9 -0.3824(6) -0.1641(5) 0.3887(2) 0.0358(7) Uani d . 1 . .
C C15 -0.2963(6) -0.0639(5) 0.2264(2) 0.0350(7) Uani d . 1 . .
O O1 -0.7120(4) -0.2757(4) 0.52258(17) 0.0547(7) Uani d . 1 . .
C C1 -0.1805(6) -0.5621(5) 0.7283(2) 0.0385(8) Uani d . 1 . .
C C7 -0.5123(6) -0.2916(5) 0.5405(2) 0.0374(7) Uani d . 1 . .
C C14 -0.1609(6) 0.0134(5) 0.1552(2) 0.0375(8) Uani d . 1 . .
C C8 -0.3364(6) -0.2186(5) 0.4749(2) 0.0392(8) Uani d . 1 . .

loop_
_atom_site_aniso_label
_atom_site_aniso_U_11
_atom_site_aniso_U_22
_atom_site_aniso_U_33
_atom_site_aniso_U_12
_atom_site_aniso_U_13
_atom_site_aniso_U_23
Br1 0.0529(2) 0.0481(2) 0.0392(2) -0.00965(17) 0.01013(15) 0.00191(15)
Cl1 0.0466(5) 0.0615(6) 0.0345(4) 0.0011(4) 0.0124(3) 0.0022(4)
Cl2 0.0572(5) 0.0459(5) 0.0403(5) 0.0040(4) -0.0066(4) 0.0064(4)
C12 0.0330(17) 0.0381(19) 0.0386(17) -0.0066(15) -0.0010(13) -0.0049(14)
C13 0.0387(17) 0.0287(17) 0.0320(15) 0.0015(14) 0.0051(13) 0.0008(12)
C4 0.0310(16) 0.0332(18) 0.0330(16) -0.0052(14) 0.0002(12) -0.0027(13)
C3 0.0339(15) 0.0287(16) 0.0297(15) -0.0068(13) 0.0047(12) -0.0038(12)
C10 0.0366(16) 0.0291(17) 0.0284(15) -0.0029(13) -0.0002(12) -0.0039(12)
C6 0.0348(17) 0.048(2) 0.0325(16) -0.0062(15) 0.0045(13) -0.0113(14)
C11 0.0384(17) 0.0394(19) 0.0281(15) -0.0022(15) -0.0038(13) -0.0037(13)
C5 0.0327(15) 0.0360(18) 0.0282(15) -0.0085(14) 0.0007(12) -0.0052(13)
C2 0.0393(17) 0.0258(16) 0.0303(15) -0.0007(13) -0.0054(12) -0.0055(12)
C9 0.0367(17) 0.0372(19) 0.0332(16) -0.0062(15) -0.0016(13) -0.0034(13)
C15 0.0344(17) 0.0365(19) 0.0343(16) -0.0055(14) -0.0047(13) -0.0040(14)
O1 0.0375(13) 0.085(2) 0.0372(13) -0.0068(14) -0.0018(10) 0.0060(13)
C1 0.0371(18) 0.039(2) 0.0410(18) 0.0011(15) -0.0018(14) -0.0100(15)
C7 0.0401(18) 0.042(2) 0.0299(16) -0.0066(15) 0.0000(13) -0.0042(14)
C14 0.0461(19) 0.040(2) 0.0259(15) -0.0029(16) -0.0044(13) -0.0016(13)
C8 0.0358(17) 0.048(2) 0.0328(16) -0.0096(16) -0.0014(13) -0.0006(14)

loop_
_atom_type_symbol
_atom_type_description
_atom_type_scat_dispersion_real
_atom_type_scat_dispersion_imag
_atom_type_scat_source
C C 0.003 0.002 'International Tables Vol C Tables 4.2.6.8 and 6.1.1.4'
H H 0 0 'International Tables Vol C Tables 4.2.6.8 and 6.1.1.4'
O O 0.011 0.006 'International Tables Vol C Tables 4.2.6.8 and 6.1.1.4'
Cl Cl 0.148 0.159 'International Tables Vol C Tables 4.2.6.8 and 6.1.1.4'
Br Br -0.29 2.46 'International Tables Vol C Tables 4.2.6.8 and 6.1.1.4'

loop_
_geom_angle_atom_site_label_1
_geom_angle_atom_site_label_2
_geom_angle_atom_site_label_3
_geom_angle_site_symmetry_1
_geom_angle_site_symmetry_3
_geom_angle
_geom_angle_publ_flag
C13 C12 C11 . . 119.3(3) ?
C13 C12 H12 . . 119(2) ?
C11 C12 H12 . . 121(2) ?
C14 C13 C12 . . 121.6(3) ?
C14 C13 Br1 . . 119.0(2) ?
C12 C13 Br1 . . 119.3(2) ?
C3 C4 C5 . . 120.6(3) ?
C3 C4 H4 . . 120(2) ?
C5 C4 H4 . . 120(2) ?
C4 C3 C2 . . 120.0(3) ?
C4 C3 Cl1 . . 119.8(2) ?
C2 C3 Cl1 . . 120.2(2) ?
C11 C10 C15 . . 117.9(3) ?
C11 C10 C9 . . 122.8(3) ?
C15 C10 C9 . . 119.3(3) ?
C1 C6 C5 . . 120.8(3) ?
C1 C6 H6 . . 117(2) ?
C5 C6 H6 . . 122(2) ?
C12 C11 C10 . . 120.8(3) ?
C12 C11 H11 . . 119(2) ?
C10 C11 H11 . . 120(2) ?
C6 C5 C4 . . 119.1(3) ?
C6 C5 C7 . . 122.9(3) ?
C4 C5 C7 . . 118.1(3) ?
C1 C2 C3 . . 119.9(3) ?
C1 C2 Cl2 . . 119.4(3) ?
C3 C2 Cl2 . . 120.7(2) ?
C8 C9 C10 . . 127.7(3) ?
C8 C9 H9 . . 116(2) ?
C10 C9 H9 . . 116(2) ?
C14 C15 C10 . . 122.0(3) ?
C14 C15 H15 . . 121(2) ?
C10 C15 H15 . . 117(2) ?
C2 C1 C6 . . 119.6(3) ?
C2 C1 H1 . . 119(2) ?
C6 C1 H1 . . 121(2) ?
O1 C7 C8 . . 121.5(3) ?
O1 C7 C5 . . 120.0(3) ?
C8 C7 C5 . . 118.5(3) ?
C13 C14 C15 . . 118.3(3) ?
C13 C14 H14 . . 122(2) ?
C15 C14 H14 . . 120(2) ?
C9 C8 C7 . . 121.0(3) ?
C9 C8 H8 . . 121(2) ?
C7 C8 H8 . . 118(2) ?

loop_
_geom_bond_atom_site_label_1
_geom_bond_atom_site_label_2
_geom_bond_site_symmetry_2
_geom_bond_distance
_geom_bond_publ_flag
Br1 C13 . 1.885(3) ?
Cl1 C3 . 1.714(3) ?
Cl2 C2 . 1.722(3) ?
C12 C13 . 1.379(5) ?
C12 C11 . 1.381(4) ?
C12 H12 . 0.93(4) ?
C13 C14 . 1.372(5) ?
C4 C3 . 1.373(4) ?
C4 C5 . 1.387(4) ?
C4 H4 . 0.92(3) ?
C3 C2 . 1.391(4) ?
C10 C11 . 1.390(5) ?
C10 C15 . 1.392(4) ?
C10 C9 . 1.455(4) ?
C6 C1 . 1.383(5) ?
C6 C5 . 1.385(5) ?
C6 H6 . 0.90(4) ?
C11 H11 . 0.92(4) ?
C5 C7 . 1.491(4) ?
C2 C1 . 1.382(5) ?
C9 C8 . 1.319(5) ?
C9 H9 . 0.91(4) ?
C15 C14 . 1.379(4) ?
C15 H15 . 0.93(3) ?
O1 C7 . 1.222(4) ?
C1 H1 . 0.96(4) ?
C7 C8 . 1.470(4) ?
C14 H14 . 0.92(4) ?
C8 H8 . 0.92(4) ?

loop_
_cod_related_entry_id
_cod_related_entry_database
_cod_related_entry_code
1 ChemSpider 24741910
